data_7112543
loop_
_publ_author_name
'Gong, Han-Yuan'
'Rambo, Brett M.'
'Nelson, Cory A.'
'Lynch, Vincent M.'
'Zhu, Xiaoyang'
'Sessler, Jonathan L.'

_publ_section_title
;
 Rare-earth cation effects on three-dimensional metal-organic rotaxane
 framework (MORF) self assembly.
;
_journal_issue 82
_journal_name_full 'Chemical communications (Cambridge, England)'
_journal_page_first 10186
_journal_page_last 10188
_journal_paper_doi 10.1039/c2cc34200f
_journal_volume 48
_journal_year 2012
_chemical_formula_sum 'C78 H96 N10 Nd2 O41'
_chemical_formula_weight 2118.13
_chemical_name_common
;
cyclo(2)(2,6-di(1H-imidazol-1-yl)pyridine)(2)(1,4-
dimethylenebenzene)_ 5 terephthalate dianion_ 2 neodymium(iii)_21 H2O
;
_chemical_name_systematic
;
?
;
_space_group_IT_number 2
_symmetry_cell_setting triclinic
_symmetry_space_group_name_Hall '-P 1'
_symmetry_space_group_name_H-M 'P -1'
_atom_sites_solution_hydrogens geom
_atom_sites_solution_primary direct
_atom_sites_solution_secondary difmap
_audit_creation_method SHELXL-97
_cell_angle_alpha 99.17(3)
_cell_angle_beta 101.55(3)
_cell_angle_gamma 93.41(3)
_cell_formula_units_Z 2
_cell_length_a 11.649(2)
_cell_length_b 16.833(3)
_cell_length_c 25.515(5)
_cell_measurement_reflns_used 16388
_cell_measurement_temperature 100(2)
_cell_measurement_theta_max 25.00
_cell_measurement_theta_min 0.83
_cell_volume 4817.6(17)
_computing_cell_refinement 'CrystalClear (Rigaku Inc., 2008)'
_computing_data_collection 'CrystalClear (Rigaku Inc., 2008)'
_computing_data_reduction 'CrystalClear (Rigaku Inc., 2008)'
_computing_molecular_graphics
;
XP, Shelxtl-Plus Version 5.1, Bruker AXS, 1998.
;
_computing_publication_material
;
XCIF, Shelxtl-Plus Version 5.1, Bruker AXS, 1998.
;
_computing_structure_refinement 'SHELXL-97 (Sheldrick, 1997)'
_computing_structure_solution 'SHELXS-97 (Sheldrick, 1990)'
_diffrn_ambient_temperature 100(2)
_diffrn_detector_area_resol_mean 28.5714
_diffrn_measured_fraction_theta_full 0.967
_diffrn_measured_fraction_theta_max 0.967
_diffrn_measurement_device_type
;
Saturn724+ (2x2 bin mode)
;
_diffrn_measurement_method dtprofit.ref
_diffrn_radiation_monochromator graphite
_diffrn_radiation_source 'fine-focus sealed tube'
_diffrn_radiation_type MoK\a
_diffrn_radiation_wavelength 0.71073
_diffrn_reflns_av_R_equivalents 0.0000
_diffrn_reflns_av_sigmaI/netI 0.0515
_diffrn_reflns_limit_h_max 13
_diffrn_reflns_limit_h_min -13
_diffrn_reflns_limit_k_max 19
_diffrn_reflns_limit_k_min -20
_diffrn_reflns_limit_l_max 30
_diffrn_reflns_limit_l_min 0
_diffrn_reflns_number 16388
_diffrn_reflns_theta_full 25.00
_diffrn_reflns_theta_max 25.00
_diffrn_reflns_theta_min 0.83
_exptl_absorpt_coefficient_mu 1.158
_exptl_absorpt_correction_T_max 1.0000
_exptl_absorpt_correction_T_min 0.5912
_exptl_absorpt_correction_type multi-scan
_exptl_absorpt_process_details
;
Sheldrick, G. M. (1996). SADABS. University of G\"ottingen, Germany.
;
_exptl_crystal_colour colorless
_exptl_crystal_density_diffrn 1.460
_exptl_crystal_density_method 'not measured'
_exptl_crystal_description prism
_exptl_crystal_F_000 2164
_exptl_crystal_size_max 0.41
_exptl_crystal_size_mid 0.28
_exptl_crystal_size_min 0.15
_refine_diff_density_max 1.891
_refine_diff_density_min -2.878
_refine_diff_density_rms 0.207
_refine_ls_extinction_method none
_refine_ls_goodness_of_fit_ref 1.009
_refine_ls_hydrogen_treatment constr
_refine_ls_matrix_type full
_refine_ls_number_parameters 1227
_refine_ls_number_reflns 16388
_refine_ls_number_restraints 0
_refine_ls_restrained_S_all 1.009
_refine_ls_R_factor_all 0.1254
_refine_ls_R_factor_gt 0.0985
_refine_ls_shift/su_max 0.001
_refine_ls_shift/su_mean 0.000
_refine_ls_structure_factor_coef Fsqd
_refine_ls_weighting_details 'calc w=1/[\s^2^(Fo^2^)+(0.0800P)^2^+110.0000P] where P=(Fo^2^+2Fc^2^)/3'
_refine_ls_weighting_scheme calc
_refine_ls_wR_factor_gt 0.2220
_refine_ls_wR_factor_ref 0.2429
_reflns_number_gt 14259
_reflns_number_total 16388
_reflns_threshold_expression >2sigma(I)
_cod_duplicate_entry 7108433
_cod_data_source_file c2cc34200f.txt
_cod_data_source_block MORF-Nd
_cod_depositor_comments
;
The following automatic conversions were performed:

'_symmetry_cell_setting' value 'Triclinic' changed to 'triclinic'
according to
/usr/data/users/saulius/automatic-downloads/retrospective/RSC/lib/dictionaries/cif_core.dic
dictionary named 'cif_core.dic' version 2.4.2 from
2011-04-26.

'_exptl_absorpt_correction_type' value 'Multi-scan'
changed to 'multi-scan' according to
/usr/data/users/saulius/automatic-downloads/retrospective/RSC/lib/dictionaries/cif_core.dic
dictionary named 'cif_core.dic' version 2.4.2 from 2011-04-26.

Automatic conversion script
Id: cif_fix_values 2281 2013-09-26 08:29:07Z andrius 
;
_cod_original_cell_volume 4817.5(17)
_cod_original_sg_symbol_H-M P-1
_cod_database_code 7112543

loop_
_symmetry_equiv_pos_as_xyz
'x, y, z'
'-x, -y, -z'

loop_
_atom_site_label
_atom_site_type_symbol
_atom_site_fract_x
_atom_site_fract_y
_atom_site_fract_z
_atom_site_U_iso_or_equiv
_atom_site_adp_type
_atom_site_occupancy
_atom_site_symmetry_multiplicity
_atom_site_calc_flag
_atom_site_refinement_flags
_atom_site_disorder_assembly
_atom_site_disorder_group
Nd1 Nd 1.07263(5) 0.79280(3) 0.89581(2) 0.03232(17) Uani 1 1 d . . .
Nd2 Nd 0.40371(5) 0.19700(3) 0.69294(2) 0.0410(2) Uani 1 1 d . . .
C1 C 0.7464(11) 0.7559(7) 0.6519(4) 0.046(3) Uani 1 1 d . . .
H1A H 0.7661 0.7465 0.6874 0.055 Uiso 1 1 calc R . .
C2 C 0.7499(14) 0.7601(9) 0.5667(5) 0.068(4) Uani 1 1 d . . .
H2A H 0.7735 0.7523 0.5337 0.081 Uiso 1 1 calc R . .
C3 C 0.6573(14) 0.8013(9) 0.5779(5) 0.070(4) Uani 1 1 d . . .
H3A H 0.6069 0.8270 0.5543 0.084 Uiso 1 1 calc R . .
C4 C 0.5722(10) 0.8303(7) 0.6625(4) 0.042(3) Uani 1 1 d . . .
C5 C 0.4897(11) 0.8846(7) 0.6431(5) 0.052(3) Uani 1 1 d . . .
H5A H 0.4873 0.8999 0.6095 0.062 Uiso 1 1 calc R . .
C6 C 0.4140(10) 0.9135(7) 0.6753(5) 0.046(3) Uani 1 1 d . . .
H6A H 0.3613 0.9500 0.6642 0.056 Uiso 1 1 calc R . .
C7 C 0.4177(10) 0.8872(7) 0.7250(5) 0.044(3) Uani 1 1 d . . .
H7A H 0.3683 0.9058 0.7478 0.053 Uiso 1 1 calc R . .
C8 C 0.4997(9) 0.8314(6) 0.7389(4) 0.037(2) Uani 1 1 d . . .
C9 C 0.6089(10) 0.7679(6) 0.8139(4) 0.037(2) Uani 1 1 d . . .
H9A H 0.6768 0.7611 0.8005 0.044 Uiso 1 1 calc R . .
C10 C 0.4296(10) 0.8021(7) 0.8240(4) 0.042(3) Uani 1 1 d . . .
H10A H 0.3562 0.8221 0.8180 0.050 Uiso 1 1 calc R . .
C11 C 0.4777(11) 0.7664(7) 0.8663(5) 0.048(3) Uani 1 1 d . . .
H11A H 0.4429 0.7576 0.8949 0.058 Uiso 1 1 calc R . .
C12 C 0.6714(10) 0.7029(6) 0.8960(4) 0.040(3) Uani 1 1 d . . .
H12A H 0.6794 0.7302 0.9332 0.048 Uiso 1 1 calc R . .
H12B H 0.7484 0.7069 0.8871 0.048 Uiso 1 1 calc R . .
C13 C 0.6279(10) 0.6079(7) 0.8920(4) 0.042(3) Uani 1 1 d . . .
C14 C 0.6746(14) 0.5680(7) 0.9350(5) 0.072(5) Uani 1 1 d . . .
H14A H 0.7281 0.5969 0.9650 0.087 Uiso 1 1 calc R . .
C15 C 0.6406(15) 0.4815(8) 0.9337(5) 0.075(5) Uani 1 1 d . . .
H15A H 0.6713 0.4577 0.9633 0.090 Uiso 1 1 calc R . .
C16 C 0.5639(10) 0.4350(7) 0.8892(4) 0.044(3) Uani 1 1 d . . .
C17 C 0.5163(10) 0.4744(6) 0.8470(4) 0.040(3) Uani 1 1 d . . .
H17A H 0.4627 0.4454 0.8171 0.048 Uiso 1 1 calc R . .
C18 C 0.5491(10) 0.5621(7) 0.8485(4) 0.044(3) Uani 1 1 d . . .
H18A H 0.5156 0.5863 0.8195 0.052 Uiso 1 1 calc R . .
C19 C 0.5253(10) 0.3402(7) 0.8884(5) 0.047(3) Uani 1 1 d . . .
H19A H 0.4820 0.3362 0.9168 0.056 Uiso 1 1 calc R . .
H19B H 0.4732 0.3178 0.8538 0.056 Uiso 1 1 calc R . .
C20 C 0.6910(10) 0.2691(7) 0.8588(4) 0.041(3) Uani 1 1 d . . .
H20A H 0.6743 0.2786 0.8233 0.049 Uiso 1 1 calc R . .
C21 C 0.6810(10) 0.2641(6) 0.9443(4) 0.039(3) Uani 1 1 d . . .
H21A H 0.6543 0.2707 0.9766 0.047 Uiso 1 1 calc R . .
C22 C 0.7758(10) 0.2268(7) 0.9351(4) 0.042(3) Uani 1 1 d . . .
H22A H 0.8270 0.2033 0.9597 0.050 Uiso 1 1 calc R . .
C23 C 0.8669(9) 0.1941(6) 0.8522(4) 0.035(2) Uani 1 1 d . . .
C24 C 0.9472(9) 0.1387(7) 0.8728(5) 0.044(3) Uani 1 1 d . . .
H24A H 0.9500 0.1258 0.9072 0.052 Uiso 1 1 calc R . .
C25 C 1.0187(10) 0.1060(7) 0.8407(5) 0.048(3) Uani 1 1 d . . .
H25A H 1.0690 0.0683 0.8522 0.057 Uiso 1 1 calc R . .
C26 C 1.0159(10) 0.1293(7) 0.7905(5) 0.048(3) Uani 1 1 d . . .
H26A H 1.0656 0.1091 0.7683 0.057 Uiso 1 1 calc R . .
C27 C 0.9350(9) 0.1844(6) 0.7745(4) 0.038(2) Uani 1 1 d . . .
C28 C 0.8329(10) 0.2540(7) 0.7009(4) 0.044(3) Uani 1 1 d . . .
H28A H 0.7645 0.2616 0.7138 0.052 Uiso 1 1 calc R . .
C29 C 1.0107(11) 0.2164(7) 0.6925(4) 0.047(3) Uani 1 1 d . . .
H29A H 1.0828 0.1948 0.6986 0.057 Uiso 1 1 calc R . .
C30 C 0.9665(11) 0.2541(8) 0.6503(4) 0.049(3) Uani 1 1 d . . .
H30A H 1.0039 0.2627 0.6225 0.059 Uiso 1 1 calc R . .
C31 C 0.7756(12) 0.3190(8) 0.6176(4) 0.056(3) Uani 1 1 d . . .
H31A H 0.6979 0.3144 0.6257 0.067 Uiso 1 1 calc R . .
H31B H 0.7694 0.2908 0.5807 0.067 Uiso 1 1 calc R . .
C32 C 0.8146(11) 0.4120(8) 0.6201(4) 0.051(3) Uani 1 1 d . . .
C33 C 0.7575(11) 0.4549(8) 0.5800(5) 0.054(3) Uani 1 1 d . . .
H33A H 0.6992 0.4264 0.5518 0.064 Uiso 1 1 calc R . .
C34 C 0.7848(11) 0.5409(7) 0.5805(5) 0.050(3) Uani 1 1 d . . .
H34A H 0.7428 0.5647 0.5530 0.060 Uiso 1 1 calc R . .
C35 C 0.8709(11) 0.5883(8) 0.6205(4) 0.048(3) Uani 1 1 d . . .
C36 C 0.9296(12) 0.5470(8) 0.6604(5) 0.056(3) Uani 1 1 d . . .
H36A H 0.9894 0.5759 0.6878 0.067 Uiso 1 1 calc R . .
C37 C 0.9017(11) 0.4608(8) 0.6613(4) 0.051(3) Uani 1 1 d . . .
H37A H 0.9420 0.4379 0.6896 0.061 Uiso 1 1 calc R . .
C38 C 0.9058(11) 0.6816(8) 0.6201(5) 0.054(3) Uani 1 1 d . . .
H38A H 0.9605 0.7042 0.6539 0.065 Uiso 1 1 calc R . .
H38B H 0.9463 0.6852 0.5908 0.065 Uiso 1 1 calc R . .
C39 C 1.2947(10) 0.8922(7) 0.9397(5) 0.044(3) Uani 1 1 d . . .
C40 C 1.4034(8) 0.9485(6) 0.9698(4) 0.031(2) Uani 1 1 d . . .
C41 C 1.4116(8) 1.0369(6) 0.9679(4) 0.030(2) Uani 1 1 d . . .
H41A H 1.3512 1.0581 0.9463 0.036 Uiso 1 1 calc R . .
C42 C 1.5094(9) 1.0879(7) 0.9984(4) 0.039(2) Uani 1 1 d . . .
H42A H 1.5163 1.1431 0.9977 0.047 Uiso 1 1 calc R . .
C43 C 1.1811(10) 0.6859(7) 0.7858(5) 0.044(3) Uani 1 1 d . . .
C44 C 1.1860(11) 0.5879(7) 0.7783(5) 0.045(3) Uani 1 1 d . . .
C45 C 1.2423(13) 0.5464(8) 0.7395(5) 0.057(3) Uani 1 1 d . . .
H45A H 1.2698 0.5743 0.7151 0.069 Uiso 1 1 calc R . .
C46 C 1.1425(11) 0.5445(7) 0.8139(5) 0.050(3) Uani 1 1 d . . .
H46A H 1.1068 0.5711 0.8403 0.060 Uiso 1 1 calc R . .
C47 C 1.0406(10) 0.6534(6) 0.9557(4) 0.038(3) Uani 1 1 d . . .
C48 C 1.0205(9) 0.5747(6) 0.9793(4) 0.034(2) Uani 1 1 d . . .
C49 C 1.0596(10) 0.4975(6) 0.9578(4) 0.037(2) Uani 1 1 d . . .
H49A H 1.0987 0.4955 0.9293 0.045 Uiso 1 1 calc R . .
C50 C 0.9595(10) 0.5746(7) 1.0214(4) 0.043(3) Uani 1 1 d . . .
H50A H 0.9315 0.6220 1.0359 0.051 Uiso 1 1 calc R . .
C51 C 0.8319(9) 0.9132(6) 0.9110(4) 0.038(2) Uani 1 1 d . . .
C52 C 0.7529(9) 0.9585(6) 0.8724(4) 0.038(3) Uani 1 1 d . . .
C53 C 0.7675(10) 0.9547(6) 0.8194(4) 0.042(3) Uani 1 1 d . . .
H53A H 0.8211 0.9217 0.8069 0.051 Uiso 1 1 calc R . .
C54 C 0.7019(11) 1.0005(7) 0.7843(4) 0.049(3) Uani 1 1 d . . .
H54A H 0.7145 0.9983 0.7493 0.058 Uiso 1 1 calc R . .
C55 C 0.6169(9) 1.0498(6) 0.8016(4) 0.039(2) Uani 1 1 d . . .
C56 C 0.5974(10) 1.0511(6) 0.8540(4) 0.043(3) Uani 1 1 d . . .
H56A H 0.5401 1.0814 0.8656 0.052 Uiso 1 1 calc R . .
C57 C 0.6654(9) 1.0061(6) 0.8898(4) 0.038(2) Uani 1 1 d . . .
H57A H 0.6526 1.0077 0.9248 0.046 Uiso 1 1 calc R . .
C58 C 0.5471(10) 1.0996(6) 0.7634(4) 0.045(3) Uani 1 1 d . . .
C59 C 0.8582(9) 0.6737(7) 0.7929(4) 0.037(2) Uani 1 1 d . . .
C60 C 0.7836(9) 0.5900(6) 0.7720(4) 0.036(2) Uani 1 1 d . . .
C61 C 0.6846(9) 0.5851(6) 0.7303(4) 0.039(2) Uani 1 1 d . . .
H61A H 0.6634 0.6301 0.7149 0.046 Uiso 1 1 calc R . .
C62 C 0.6158(10) 0.5079(6) 0.7116(4) 0.040(3) Uani 1 1 d . . .
H62A H 0.5499 0.5046 0.6836 0.048 Uiso 1 1 calc R . .
C63 C 0.6425(9) 0.4350(6) 0.7337(4) 0.035(2) Uani 1 1 d . . .
C64 C 0.7434(9) 0.4417(6) 0.7751(4) 0.035(2) Uani 1 1 d . . .
H64A H 0.7656 0.3967 0.7902 0.042 Uiso 1 1 calc R . .
C65 C 0.8126(8) 0.5181(6) 0.7944(4) 0.034(2) Uani 1 1 d . . .
H65A H 0.8787 0.5215 0.8223 0.041 Uiso 1 1 calc R . .
C66 C 0.5644(9) 0.3542(7) 0.7159(4) 0.036(2) Uani 1 1 d . . .
C67 C 0.2413(11) 0.3230(6) 0.7768(5) 0.045(3) Uani 1 1 d . . .
C68 C 0.2179(10) 0.4147(7) 0.7731(5) 0.046(3) Uani 1 1 d . . .
C69 C 0.1527(12) 0.4575(8) 0.8098(6) 0.061(4) Uani 1 1 d . . .
H69A H 0.1165 0.4289 0.8313 0.074 Uiso 1 1 calc R . .
C70 C 0.2585(11) 0.4581(7) 0.7369(5) 0.052(3) Uani 1 1 d . . .
H70A H 0.2960 0.4320 0.7111 0.062 Uiso 1 1 calc R . .
C71 C 0.4489(16) 0.1034(7) 0.5945(5) 0.068(5) Uani 1 1 d . . .
C72 C 0.4763(17) 0.0504(8) 0.5451(4) 0.073(5) Uani 1 1 d . . .
C73 C 0.5724(17) 0.0743(7) 0.5253(5) 0.073(5) Uani 1 1 d . . .
H73A H 0.6189 0.1222 0.5413 0.087 Uiso 1 1 calc R . .
C74 C 0.4022(16) -0.0243(7) 0.5196(4) 0.071(5) Uani 1 1 d . . .
H74A H 0.3374 -0.0389 0.5334 0.086 Uiso 1 1 calc R . .
C75 C 0.0696(12) 0.3447(8) 0.5402(5) 0.053(3) Uani 1 1 d . . .
C76 C 0.0328(9) 0.4253(7) 0.5200(4) 0.037(2) Uani 1 1 d . . .
C77 C 0.0909(10) 0.5049(7) 0.5443(4) 0.042(3) Uani 1 1 d . . .
H77A H 0.1516 0.5094 0.5748 0.050 Uiso 1 1 calc R . .
C78 C 0.0598(10) 0.5771(7) 0.5240(4) 0.043(3) Uani 1 1 d . . .
H78A H 0.1024 0.6262 0.5406 0.051 Uiso 1 1 calc R . .
O1W O 1.0737(6) 0.8974(4) 0.9868(3) 0.0389(17) Uani 1 1 d . . .
O1 O 1.2190(7) 0.9192(4) 0.9037(3) 0.0454(19) Uani 1 1 d . . .
O1WA O 0.3070(17) 1.1776(13) 0.8820(10) 0.076(6) Uani 0.50 1 d P A 2
O1WB O -0.192(2) 0.1836(16) 0.4934(17) 0.143(14) Uani 0.50 1 d P B 2
O2W O 1.0280(8) 0.8470(5) 0.8033(3) 0.052(2) Uani 1 1 d . . .
O2 O 1.2753(7) 0.8173(4) 0.9507(3) 0.0461(19) Uani 1 1 d . . .
O3 O 1.1875(7) 0.7245(5) 0.8360(3) 0.050(2) Uani 1 1 d . . .
O3W O 0.2373(8) 0.0884(6) 0.7023(5) 0.091(4) Uani 1 1 d . . .
O4W O 0.2400(9) 0.2208(5) 0.6205(4) 0.072(3) Uani 1 1 d . . .
O4 O 1.1698(8) 0.7244(5) 0.7457(3) 0.051(2) Uani 1 1 d . . .
O5 O 0.9779(7) 0.7154(4) 0.9619(3) 0.0408(18) Uani 1 1 d . . .
O5W O 1.2291(13) 0.6934(8) 0.6485(6) 0.110(4) Uani 1 1 d . . .
O6W O 0.3799(8) 0.4336(5) 0.5952(3) 0.058(2) Uani 1 1 d . . .
O6 O 1.1237(6) 0.6579(4) 0.9298(3) 0.0390(17) Uani 1 1 d . . .
O7 O 0.8853(7) 0.8543(4) 0.8900(3) 0.0412(18) Uani 1 1 d . . .
O7W O 0.283(2) 0.3890(15) 0.9236(11) 0.105(9) Uani 0.50 1 d P . .
O8W O 0.4904(9) 0.2954(5) 0.5434(3) 0.062(2) Uani 1 1 d . . .
O8 O 0.8412(6) 0.9380(4) 0.9618(3) 0.0403(17) Uani 1 1 d . . .
O9W O 1.3423(11) 0.5932(11) 0.9351(6) 0.131(6) Uani 1 1 d . . .
O9 O 0.5633(8) 1.0967(5) 0.7157(3) 0.058(2) Uani 1 1 d . . .
O10 O 0.4712(7) 1.1462(5) 0.7806(3) 0.048(2) Uani 1 1 d . . .
O10W O 0.9104(15) 0.9279(7) 0.6949(6) 0.122(5) Uani 1 1 d . . .
O11 O 0.9369(6) 0.6802(4) 0.8364(3) 0.0378(17) Uani 1 1 d . . .
O11W O 0.1034(16) 0.1175(8) 0.5260(5) 0.156(8) Uani 1 1 d . . .
O12 O 0.8398(6) 0.7354(5) 0.7666(3) 0.0415(18) Uani 1 1 d . . .
O12W O 0.6234(10) 0.2734(7) 0.4642(4) 0.086(3) Uani 1 1 d . . .
O13 O 0.5910(6) 0.2896(4) 0.7392(3) 0.0389(17) Uani 1 1 d . . .
O13W O 0.4167(11) 0.6239(6) 0.6144(5) 0.093(4) Uani 1 1 d . . .
O14 O 0.4733(6) 0.3469(4) 0.6786(3) 0.0412(18) Uani 1 1 d . . .
O14W O 0.8283(8) 0.8040(5) 1.0222(3) 0.059(2) Uani 1 1 d . . .
O15 O 0.3060(7) 0.2889(5) 0.7466(3) 0.0468(19) Uani 1 1 d . . .
O15W O 1.2644(9) 0.9945(10) 0.8154(4) 0.112(5) Uani 1 1 d . . .
O16 O 0.2029(9) 0.2898(6) 0.8118(4) 0.069(3) Uani 1 1 d . . .
O16W O 0.1329(17) -0.0442(11) 0.7180(8) 0.064(5) Uani 0.50 1 d P . .
O17 O 0.5057(9) 0.1759(4) 0.6145(3) 0.058(2) Uani 1 1 d . . .
O17W O 1.5194(15) 0.6928(10) 0.9888(7) 0.054(4) Uani 0.50 1 d P . .
O18 O 0.3699(9) 0.0740(5) 0.6161(3) 0.062(3) Uani 1 1 d . . .
O18W O 0.3156(16) 1.1534(12) 0.8388(7) 0.058(5) Uani 0.50 1 d P C 1
O19 O 0.0138(9) 0.2733(6) 0.5169(4) 0.078(3) Uani 1 1 d . . .
O19W O -0.1808(15) 0.1926(9) 0.4318(7) 0.053(4) Uani 0.50 1 d P D 1
O20 O 0.1560(8) 0.3529(5) 0.5796(3) 0.060(2) Uani 1 1 d . . .
O20W O 0.1038(14) -0.0548(9) 0.6338(6) 0.050(4) Uani 0.50 1 d P E 1
O21W O 0.108(3) -0.0225(19) 0.4347(6) 0.32(2) Uani 1 1 d . . .
O22W O 0.7541(12) 1.0472(9) 0.6540(5) 0.123(6) Uani 1 1 d . . .
O23W O 1.645(3) 0.750(2) 1.0499(12) 0.151(14) Uani 0.50 1 d P . .
O24W O -0.079(3) -0.038(2) 0.4069(10) 0.143(14) Uani 0.50 1 d P . .
N1 N 0.8029(9) 0.7321(6) 0.6136(4) 0.052(3) Uani 1 1 d . . .
N2 N 0.6534(8) 0.7970(6) 0.6317(3) 0.043(2) Uani 1 1 d . . .
N3 N 0.5763(8) 0.8027(5) 0.7098(3) 0.035(2) Uani 1 1 d . . .
N4 N 0.5142(8) 0.8027(5) 0.7904(3) 0.037(2) Uani 1 1 d . . .
N5 N 0.5895(8) 0.7451(5) 0.8594(3) 0.038(2) Uani 1 1 d . . .
N6 N 0.6297(8) 0.2911(5) 0.8968(3) 0.039(2) Uani 1 1 d . . .
N7 N 0.7829(8) 0.2300(5) 0.8816(3) 0.035(2) Uani 1 1 d . . .
N8 N 0.8625(7) 0.2196(5) 0.8042(3) 0.0339(19) Uani 1 1 d . . .
N9 N 0.9274(8) 0.2168(5) 0.7244(3) 0.040(2) Uani 1 1 d . . .
N10 N 0.8572(8) 0.2773(6) 0.6556(3) 0.045(2) Uani 1 1 d . . .

loop_
_atom_site_aniso_label
_atom_site_aniso_U_11
_atom_site_aniso_U_22
_atom_site_aniso_U_33
_atom_site_aniso_U_23
_atom_site_aniso_U_13
_atom_site_aniso_U_12
Nd1 0.0369(3) 0.0246(3) 0.0306(3) 0.0073(2) -0.0067(2) 0.0047(2)
Nd2 0.0490(4) 0.0284(3) 0.0339(3) -0.0007(2) -0.0170(3) 0.0129(3)
C1 0.061(7) 0.043(6) 0.030(5) 0.008(5) -0.006(5) 0.016(6)
C2 0.104(12) 0.072(9) 0.034(6) 0.028(6) 0.011(7) 0.031(9)
C3 0.090(11) 0.091(11) 0.035(6) 0.025(7) 0.005(7) 0.053(9)
C4 0.046(6) 0.043(6) 0.034(5) 0.007(5) -0.004(5) 0.018(5)
C5 0.066(8) 0.045(7) 0.041(6) 0.014(5) -0.004(6) 0.021(6)
C6 0.045(7) 0.038(6) 0.053(7) 0.010(5) -0.002(5) 0.020(5)
C7 0.045(6) 0.035(6) 0.054(7) 0.017(5) 0.004(5) 0.008(5)
C8 0.036(6) 0.030(5) 0.041(6) 0.013(4) -0.003(5) 0.001(4)
C9 0.042(6) 0.021(5) 0.040(6) 0.006(4) -0.006(5) 0.002(4)
C10 0.041(6) 0.042(6) 0.045(6) 0.011(5) 0.011(5) 0.013(5)
C11 0.048(7) 0.048(7) 0.051(7) 0.016(5) 0.007(5) 0.013(6)
C12 0.043(6) 0.040(6) 0.034(5) 0.011(4) -0.004(5) 0.005(5)
C13 0.050(7) 0.046(6) 0.028(5) 0.012(4) -0.001(5) 0.018(5)
C14 0.098(11) 0.037(7) 0.060(8) 0.020(6) -0.040(8) -0.010(7)
C15 0.120(13) 0.041(7) 0.046(7) 0.013(6) -0.029(8) 0.001(8)
C16 0.040(6) 0.054(7) 0.036(6) 0.014(5) 0.000(5) 0.003(5)
C17 0.048(6) 0.036(6) 0.032(5) 0.007(4) -0.005(5) 0.015(5)
C18 0.044(6) 0.059(7) 0.029(5) 0.013(5) 0.002(5) 0.024(6)
C19 0.045(7) 0.046(7) 0.049(6) 0.014(5) 0.006(5) 0.003(5)
C20 0.045(6) 0.043(6) 0.027(5) 0.007(4) -0.008(5) 0.001(5)
C21 0.049(7) 0.033(6) 0.033(5) 0.014(4) -0.003(5) -0.010(5)
C22 0.046(6) 0.040(6) 0.033(5) 0.014(4) -0.009(5) 0.000(5)
C23 0.044(6) 0.027(5) 0.027(5) 0.000(4) -0.004(4) -0.001(4)
C24 0.037(6) 0.044(6) 0.046(6) 0.020(5) -0.010(5) -0.001(5)
C25 0.044(7) 0.050(7) 0.056(7) 0.026(6) 0.008(6) 0.022(6)
C26 0.036(6) 0.055(7) 0.051(7) 0.016(5) -0.001(5) 0.017(5)
C27 0.036(6) 0.032(6) 0.043(6) 0.010(4) 0.000(5) 0.002(5)
C28 0.046(7) 0.043(6) 0.045(6) 0.018(5) 0.007(5) 0.013(5)
C29 0.052(7) 0.053(7) 0.038(6) 0.010(5) 0.009(5) 0.017(6)
C30 0.051(7) 0.064(8) 0.037(6) 0.019(5) 0.009(5) 0.016(6)
C31 0.064(8) 0.069(9) 0.031(6) 0.012(5) -0.007(5) 0.026(7)
C32 0.062(8) 0.065(8) 0.026(5) 0.010(5) 0.005(5) 0.026(6)
C33 0.057(8) 0.060(8) 0.036(6) 0.006(5) -0.009(5) 0.019(6)
C34 0.063(8) 0.042(7) 0.043(6) 0.010(5) -0.001(6) 0.022(6)
C35 0.054(7) 0.063(8) 0.029(5) 0.009(5) 0.008(5) 0.013(6)
C36 0.059(8) 0.063(8) 0.040(6) 0.016(6) -0.005(6) 0.002(6)
C37 0.051(7) 0.067(8) 0.033(6) 0.018(5) -0.002(5) 0.018(6)
C38 0.060(8) 0.062(8) 0.039(6) 0.009(6) 0.004(6) 0.021(6)
C39 0.042(6) 0.036(6) 0.048(6) 0.013(5) -0.008(5) 0.006(5)
C40 0.027(5) 0.034(5) 0.033(5) 0.008(4) 0.006(4) 0.002(4)
C41 0.029(5) 0.026(5) 0.034(5) 0.009(4) 0.002(4) 0.007(4)
C42 0.044(6) 0.036(6) 0.034(5) 0.009(4) -0.005(5) 0.005(5)
C43 0.042(6) 0.037(6) 0.046(6) 0.005(5) -0.002(5) 0.003(5)
C44 0.054(7) 0.039(6) 0.046(6) 0.012(5) 0.009(5) 0.018(5)
C45 0.080(9) 0.061(8) 0.035(6) 0.017(5) 0.012(6) 0.021(7)
C46 0.052(7) 0.040(7) 0.057(7) 0.006(5) 0.013(6) -0.005(5)
C47 0.041(6) 0.035(6) 0.027(5) 0.005(4) -0.015(5) 0.004(5)
C48 0.031(5) 0.034(5) 0.031(5) 0.005(4) -0.006(4) 0.007(4)
C49 0.045(6) 0.029(5) 0.038(5) 0.007(4) 0.006(5) 0.008(5)
C50 0.054(7) 0.038(6) 0.035(5) 0.009(4) 0.002(5) 0.020(5)
C51 0.043(6) 0.037(6) 0.029(5) 0.005(4) -0.002(4) 0.014(5)
C52 0.045(6) 0.025(5) 0.035(5) 0.004(4) -0.014(5) 0.006(4)
C53 0.059(7) 0.032(6) 0.029(5) 0.004(4) -0.008(5) 0.018(5)
C54 0.064(8) 0.044(7) 0.032(5) 0.006(5) -0.008(5) 0.017(6)
C55 0.040(6) 0.037(6) 0.033(5) 0.006(4) -0.008(4) 0.003(5)
C56 0.040(6) 0.034(6) 0.049(6) 0.013(5) -0.008(5) 0.005(5)
C57 0.044(6) 0.029(5) 0.038(5) 0.009(4) -0.003(5) 0.013(5)
C58 0.049(7) 0.032(6) 0.041(6) -0.003(5) -0.013(5) 0.007(5)
C59 0.035(6) 0.049(6) 0.025(5) 0.009(4) -0.004(4) 0.016(5)
C60 0.036(6) 0.041(6) 0.029(5) 0.010(4) 0.000(4) 0.002(5)
C61 0.044(6) 0.038(6) 0.031(5) 0.010(4) -0.005(4) 0.011(5)
C62 0.048(6) 0.042(6) 0.029(5) 0.014(4) -0.005(4) 0.009(5)
C63 0.037(6) 0.037(6) 0.026(5) 0.004(4) -0.003(4) 0.008(5)
C64 0.046(6) 0.033(5) 0.023(5) 0.005(4) -0.003(4) 0.012(5)
C65 0.024(5) 0.040(6) 0.039(5) 0.013(4) 0.000(4) 0.001(4)
C66 0.030(5) 0.050(6) 0.024(5) 0.005(4) -0.004(4) 0.004(5)
C67 0.059(7) 0.013(5) 0.052(7) 0.002(4) -0.014(6) 0.004(5)
C68 0.040(6) 0.038(6) 0.051(7) 0.004(5) -0.011(5) 0.009(5)
C69 0.058(8) 0.038(7) 0.086(10) 0.008(6) 0.014(7) 0.006(6)
C70 0.064(8) 0.043(7) 0.039(6) 0.007(5) -0.012(6) 0.013(6)
C71 0.128(14) 0.024(6) 0.033(6) 0.004(5) -0.031(7) 0.014(7)
C72 0.155(16) 0.036(7) 0.019(5) 0.004(5) -0.012(7) 0.026(8)
C73 0.149(16) 0.025(6) 0.031(6) 0.005(5) -0.010(8) 0.007(8)
C74 0.146(15) 0.031(6) 0.027(6) 0.003(5) -0.004(7) 0.017(8)
C75 0.063(8) 0.052(8) 0.044(6) 0.016(5) 0.002(6) 0.023(6)
C76 0.031(5) 0.051(7) 0.031(5) 0.018(5) 0.002(4) 0.008(5)
C77 0.037(6) 0.052(7) 0.034(5) 0.016(5) -0.005(4) 0.002(5)
C78 0.046(6) 0.043(6) 0.039(6) 0.013(5) 0.002(5) 0.002(5)
O1W 0.045(4) 0.032(4) 0.033(4) 0.000(3) -0.005(3) 0.012(3)
O1 0.046(4) 0.033(4) 0.050(4) 0.015(3) -0.012(4) 0.002(3)
O1WA 0.058(12) 0.078(14) 0.095(17) 0.043(13) 0.003(11) 0.008(10)
O1WB 0.089(19) 0.073(18) 0.27(4) 0.00(2) 0.08(2) -0.021(15)
O2W 0.068(6) 0.042(5) 0.041(4) 0.015(3) -0.010(4) 0.013(4)
O2 0.045(4) 0.026(4) 0.060(5) 0.016(3) -0.012(4) 0.001(3)
O3 0.055(5) 0.033(4) 0.061(5) 0.004(4) 0.013(4) 0.003(4)
O3W 0.038(5) 0.073(7) 0.137(10) -0.036(7) 0.000(6) 0.011(5)
O4W 0.087(7) 0.043(5) 0.061(5) 0.001(4) -0.043(5) 0.026(5)
O4 0.065(5) 0.047(5) 0.044(4) 0.022(4) 0.002(4) 0.012(4)
O5 0.053(5) 0.027(4) 0.038(4) 0.011(3) -0.005(3) 0.006(3)
O5W 0.129(11) 0.088(9) 0.106(10) 0.014(7) 0.005(8) 0.022(8)
O6W 0.067(6) 0.055(5) 0.043(4) 0.012(4) -0.012(4) 0.016(4)
O6 0.039(4) 0.035(4) 0.044(4) 0.016(3) 0.003(3) 0.009(3)
O7 0.047(4) 0.037(4) 0.033(4) 0.005(3) -0.009(3) 0.013(3)
O7W 0.071(14) 0.109(19) 0.15(2) -0.022(16) 0.078(16) 0.031(13)
O8W 0.082(7) 0.059(6) 0.045(5) 0.012(4) 0.006(4) 0.017(5)
O8 0.042(4) 0.044(4) 0.031(4) 0.008(3) -0.006(3) 0.010(3)
O9W 0.074(8) 0.233(18) 0.107(10) 0.051(11) 0.036(7) 0.075(10)
O9 0.090(7) 0.042(5) 0.032(4) 0.000(3) -0.013(4) 0.032(4)
O10 0.055(5) 0.041(4) 0.047(4) 0.018(3) -0.008(4) 0.016(4)
O10W 0.196(16) 0.065(8) 0.132(11) 0.029(7) 0.086(11) 0.026(9)
O11 0.049(4) 0.035(4) 0.027(3) 0.005(3) -0.002(3) 0.011(3)
O11W 0.234(18) 0.087(9) 0.086(9) 0.013(7) -0.104(11) -0.002(10)
O12 0.040(4) 0.047(4) 0.033(4) 0.011(3) -0.005(3) 0.004(3)
O12W 0.094(8) 0.080(8) 0.077(7) 0.007(6) 0.007(6) 0.011(6)
O13 0.048(4) 0.029(4) 0.034(4) 0.008(3) -0.010(3) 0.016(3)
O13W 0.119(10) 0.060(7) 0.083(8) 0.014(6) -0.013(7) -0.005(6)
O14 0.042(4) 0.039(4) 0.035(4) 0.004(3) -0.008(3) 0.008(3)
O14W 0.079(6) 0.054(5) 0.039(4) 0.012(4) -0.004(4) 0.005(5)
O15 0.058(5) 0.042(4) 0.038(4) 0.002(3) 0.002(4) 0.018(4)
O15W 0.053(6) 0.212(16) 0.057(6) -0.015(8) 0.009(5) 0.013(8)
O16 0.075(7) 0.058(6) 0.084(7) 0.029(5) 0.024(5) 0.014(5)
O16W 0.074(13) 0.052(11) 0.069(12) 0.022(9) 0.013(10) 0.001(9)
O17 0.103(7) 0.030(4) 0.028(4) -0.002(3) -0.008(4) 0.020(4)
O17W 0.059(11) 0.041(9) 0.065(11) 0.016(8) 0.018(9) -0.005(8)
O18 0.100(7) 0.026(4) 0.044(5) 0.003(4) -0.018(5) 0.004(5)
O18W 0.059(11) 0.097(15) 0.030(8) 0.027(9) 0.019(8) 0.020(10)
O19 0.076(7) 0.049(6) 0.096(7) 0.037(5) -0.027(6) -0.001(5)
O19W 0.056(10) 0.031(8) 0.061(10) 0.008(7) -0.011(8) -0.001(7)
O20 0.058(5) 0.059(5) 0.060(5) 0.029(4) -0.011(4) 0.020(4)
O20W 0.052(10) 0.042(9) 0.049(9) 0.014(7) -0.003(7) -0.012(7)
O21W 0.39(4) 0.45(4) 0.046(8) 0.011(14) -0.006(13) -0.32(3)
O22W 0.113(10) 0.145(12) 0.094(9) 0.075(9) -0.045(8) -0.036(9)
O23W 0.14(3) 0.21(4) 0.09(2) 0.01(2) 0.032(19) -0.06(3)
O24W 0.13(2) 0.19(3) 0.073(16) 0.047(18) -0.049(16) -0.08(2)
N1 0.065(7) 0.059(6) 0.030(5) 0.005(4) 0.005(5) 0.015(5)
N2 0.044(5) 0.057(6) 0.030(4) 0.010(4) 0.004(4) 0.019(5)
N3 0.043(5) 0.024(4) 0.036(4) 0.008(3) -0.001(4) 0.008(4)
N4 0.043(5) 0.033(5) 0.034(4) 0.008(4) 0.001(4) 0.008(4)
N5 0.046(5) 0.043(5) 0.026(4) 0.010(4) 0.002(4) 0.009(4)
N6 0.042(5) 0.039(5) 0.031(4) 0.010(4) -0.008(4) 0.004(4)
N7 0.044(5) 0.032(5) 0.023(4) 0.005(3) -0.006(4) 0.003(4)
N8 0.031(4) 0.031(4) 0.037(4) 0.011(4) -0.003(4) 0.001(4)
N9 0.049(5) 0.040(5) 0.033(4) 0.010(4) 0.003(4) 0.019(4)
N10 0.048(6) 0.056(6) 0.031(4) 0.009(4) 0.005(4) 0.018(5)

loop_
_atom_type_symbol
_atom_type_description
_atom_type_scat_dispersion_real
_atom_type_scat_dispersion_imag
_atom_type_scat_source
C C 0.0033 0.0016 'International Tables Vol C Tables 4.2.6.8 and 6.1.1.4'
H H 0.0000 0.0000 'International Tables Vol C Tables 4.2.6.8 and 6.1.1.4'
N N 0.0061 0.0033 'International Tables Vol C Tables 4.2.6.8 and 6.1.1.4'
O O 0.0106 0.0060 'International Tables Vol C Tables 4.2.6.8 and 6.1.1.4'
Nd Nd -0.1943 3.0179 'International Tables Vol C Tables 4.2.6.8 and 6.1.1.4'

loop_
_geom_angle_atom_site_label_1
_geom_angle_atom_site_label_2
_geom_angle_atom_site_label_3
_geom_angle
_geom_angle_site_symmetry_1
_geom_angle_site_symmetry_3
O3 Nd1 O7 139.3(3) . .
O3 Nd1 O2 76.7(3) . .
O7 Nd1 O2 138.8(2) . .
O3 Nd1 O11 74.5(3) . .
O7 Nd1 O11 80.0(2) . .
O2 Nd1 O11 139.4(2) . .
O3 Nd1 O1 85.5(3) . .
O7 Nd1 O1 101.0(2) . .
O2 Nd1 O1 53.9(2) . .
O11 Nd1 O1 148.2(2) . .
O3 Nd1 O6 72.9(3) . .
O7 Nd1 O6 127.4(3) . .
O2 Nd1 O6 73.2(2) . .
O11 Nd1 O6 71.4(2) . .
O1 Nd1 O6 126.3(2) . .
O3 Nd1 O2W 71.6(3) . .
O7 Nd1 O2W 72.5(3) . .
O2 Nd1 O2W 118.1(3) . .
O11 Nd1 O2W 78.5(2) . .
O1 Nd1 O2W 71.7(2) . .
O6 Nd1 O2W 138.3(2) . .
O3 Nd1 O5 121.1(2) . .
O7 Nd1 O5 80.3(2) . .
O2 Nd1 O5 97.7(2) . .
O11 Nd1 O5 74.1(2) . .
O1 Nd1 O5 137.7(2) . .
O6 Nd1 O5 50.2(2) . .
O2W Nd1 O5 144.2(3) . .
O3 Nd1 O1W 147.1(3) . .
O7 Nd1 O1W 69.0(2) . .
O2 Nd1 O1W 71.4(2) . .
O11 Nd1 O1W 136.8(2) . .
O1 Nd1 O1W 69.7(3) . .
O6 Nd1 O1W 104.2(2) . .
O2W Nd1 O1W 117.5(2) . .
O5 Nd1 O1W 71.6(2) . .
O3 Nd1 C39 82.1(3) . .
O7 Nd1 C39 120.2(3) . .
O2 Nd1 C39 27.5(3) . .
O11 Nd1 C39 156.6(3) . .
O1 Nd1 C39 26.5(2) . .
O6 Nd1 C39 100.7(3) . .
O2W Nd1 C39 95.6(3) . .
O5 Nd1 C39 118.5(3) . .
O1W Nd1 C39 66.0(3) . .
O3 Nd1 C47 96.1(3) . .
O7 Nd1 C47 103.7(3) . .
O2 Nd1 C47 86.7(3) . .
O11 Nd1 C47 68.8(2) . .
O1 Nd1 C47 139.2(2) . .
O6 Nd1 C47 24.8(3) . .
O2W Nd1 C47 147.2(3) . .
O5 Nd1 C47 25.6(3) . .
O1W Nd1 C47 89.6(3) . .
C39 Nd1 C47 113.1(3) . .
O15 Nd2 O4W 80.9(3) . .
O15 Nd2 O17 146.1(3) . .
O4W Nd2 O17 81.5(3) . .
O15 Nd2 O10 83.8(3) . 1_545
O4W Nd2 O10 149.0(3) . 1_545
O17 Nd2 O10 123.8(3) . 1_545
O15 Nd2 O13 85.4(3) . .
O4W Nd2 O13 128.6(3) . .
O17 Nd2 O13 83.2(3) . .
O10 Nd2 O13 76.5(2) 1_545 .
O15 Nd2 O18 143.7(3) . .
O4W Nd2 O18 72.2(3) . .
O17 Nd2 O18 53.2(3) . .
O10 Nd2 O18 107.1(3) 1_545 .
O13 Nd2 O18 130.5(3) . .
O15 Nd2 O9 134.1(2) . 1_545
O4W Nd2 O9 142.5(3) . 1_545
O17 Nd2 O9 73.2(3) . 1_545
O10 Nd2 O9 51.3(3) 1_545 1_545
O13 Nd2 O9 75.9(2) . 1_545
O18 Nd2 O9 70.5(3) . 1_545
O15 Nd2 O3W 83.8(3) . .
O4W Nd2 O3W 79.6(4) . .
O17 Nd2 O3W 121.1(3) . .
O10 Nd2 O3W 71.9(3) 1_545 .
O13 Nd2 O3W 147.5(3) . .
O18 Nd2 O3W 67.9(4) . .
O9 Nd2 O3W 90.0(3) 1_545 .
O15 Nd2 O14 73.8(3) . .
O4W Nd2 O14 78.5(3) . .
O17 Nd2 O14 74.4(2) . .
O10 Nd2 O14 122.5(2) 1_545 .
O13 Nd2 O14 50.1(2) . .
O18 Nd2 O14 122.3(3) . .
O9 Nd2 O14 119.1(3) 1_545 .
O3W Nd2 O14 150.8(3) . .
O15 Nd2 C71 156.8(3) . .
O4W Nd2 C71 75.9(3) . .
O17 Nd2 C71 27.1(4) . .
O10 Nd2 C71 117.5(3) 1_545 .
O13 Nd2 C71 107.4(4) . .
O18 Nd2 C71 26.1(4) . .
O9 Nd2 C71 68.9(3) 1_545 .
O3W Nd2 C71 94.0(4) . .
O14 Nd2 C71 99.3(3) . .
O15 Nd2 C58 109.6(3) . 1_545
O4W Nd2 C58 155.7(3) . 1_545
O17 Nd2 C58 98.2(3) . 1_545
O10 Nd2 C58 26.1(3) 1_545 1_545
O13 Nd2 C58 75.1(3) . 1_545
O18 Nd2 C58 88.1(3) . 1_545
O9 Nd2 C58 25.2(3) 1_545 1_545
O3W Nd2 C58 79.8(3) . 1_545
O14 Nd2 C58 125.0(3) . 1_545
C71 Nd2 C58 92.6(3) . 1_545
O15 Nd2 C66 76.8(3) . .
O4W Nd2 C66 102.8(3) . .
O17 Nd2 C66 79.1(3) . .
O10 Nd2 C66 99.7(3) 1_545 .
O13 Nd2 C66 25.8(2) . .
O18 Nd2 C66 132.3(3) . .
O9 Nd2 C66 99.2(3) 1_545 .
O3W Nd2 C66 159.7(3) . .
O14 Nd2 C66 24.3(2) . .
C71 Nd2 C66 106.2(4) . .
C58 Nd2 C66 100.9(3) 1_545 .
N1 C1 N2 109.7(9) . .
N1 C1 H1A 125.1 . .
N2 C1 H1A 125.1 . .
C3 C2 N1 108.2(11) . .
C3 C2 H2A 125.9 . .
N1 C2 H2A 125.9 . .
C2 C3 N2 106.3(10) . .
C2 C3 H3A 126.9 . .
N2 C3 H3A 126.9 . .
N3 C4 N2 113.9(9) . .
N3 C4 C5 123.4(11) . .
N2 C4 C5 122.6(10) . .
C6 C5 C4 118.8(11) . .
C6 C5 H5A 120.6 . .
C4 C5 H5A 120.6 . .
C5 C6 C7 119.0(10) . .
C5 C6 H6A 120.5 . .
C7 C6 H6A 120.5 . .
C6 C7 C8 117.2(11) . .
C6 C7 H7A 121.4 . .
C8 C7 H7A 121.4 . .
N3 C8 C7 126.1(10) . .
N3 C8 N4 112.1(8) . .
C7 C8 N4 121.7(10) . .
N5 C9 N4 109.5(10) . .
N5 C9 H9A 125.3 . .
N4 C9 H9A 125.3 . .
C11 C10 N4 106.3(10) . .
C11 C10 H10A 126.9 . .
N4 C10 H10A 126.9 . .
C10 C11 N5 108.2(10) . .
C10 C11 H11A 125.9 . .
N5 C11 H11A 125.9 . .
N5 C12 C13 113.4(8) . .
N5 C12 H12A 108.9 . .
C13 C12 H12A 108.9 . .
N5 C12 H12B 108.9 . .
C13 C12 H12B 108.9 . .
H12A C12 H12B 107.7 . .
C18 C13 C14 116.7(11) . .
C18 C13 C12 124.6(9) . .
C14 C13 C12 118.8(9) . .
C13 C14 C15 121.7(11) . .
C13 C14 H14A 119.1 . .
C15 C14 H14A 119.1 . .
C16 C15 C14 121.5(11) . .
C16 C15 H15A 119.2 . .
C14 C15 H15A 119.2 . .
C15 C16 C17 116.9(11) . .
C15 C16 C19 121.2(10) . .
C17 C16 C19 121.8(10) . .
C16 C17 C18 121.8(10) . .
C16 C17 H17A 119.1 . .
C18 C17 H17A 119.1 . .
C13 C18 C17 121.4(9) . .
C13 C18 H18A 119.3 . .
C17 C18 H18A 119.3 . .
N6 C19 C16 112.4(9) . .
N6 C19 H19A 109.1 . .
C16 C19 H19A 109.1 . .
N6 C19 H19B 109.1 . .
C16 C19 H19B 109.1 . .
H19A C19 H19B 107.9 . .
N6 C20 N7 107.7(9) . .
N6 C20 H20A 126.1 . .
N7 C20 H20A 126.1 . .
C22 C21 N6 107.8(10) . .
C22 C21 H21A 126.1 . .
N6 C21 H21A 126.1 . .
C21 C22 N7 107.1(9) . .
C21 C22 H22A 126.4 . .
N7 C22 H22A 126.4 . .
N8 C23 C24 124.5(10) . .
N8 C23 N7 112.3(8) . .
C24 C23 N7 123.2(9) . .
C25 C24 C23 118.1(10) . .
C25 C24 H24A 120.9 . .
C23 C24 H24A 120.9 . .
C24 C25 C26 119.4(10) . .
C24 C25 H25A 120.3 . .
C26 C25 H25A 120.3 . .
C25 C26 C27 117.6(11) . .
C25 C26 H26A 121.2 . .
C27 C26 H26A 121.2 . .
N8 C27 C26 126.2(10) . .
N8 C27 N9 110.5(8) . .
C26 C27 N9 123.1(10) . .
N10 C28 N9 107.9(10) . .
N10 C28 H28A 126.0 . .
N9 C28 H28A 126.0 . .
C30 C29 N9 106.7(10) . .
C30 C29 H29A 126.6 . .
N9 C29 H29A 126.6 . .
C29 C30 N10 108.9(10) . .
C29 C30 H30A 125.5 . .
N10 C30 H30A 125.5 . .
N10 C31 C32 114.9(10) . .
N10 C31 H31A 108.5 . .
C32 C31 H31A 108.5 . .
N10 C31 H31B 108.5 . .
C32 C31 H31B 108.5 . .
H31A C31 H31B 107.5 . .
C37 C32 C33 113.6(12) . .
C37 C32 C31 125.8(10) . .
C33 C32 C31 120.5(11) . .
C32 C33 C34 124.0(11) . .
C32 C33 H33A 118.0 . .
C34 C33 H33A 118.0 . .
C35 C34 C33 122.3(10) . .
C35 C34 H34A 118.9 . .
C33 C34 H34A 118.9 . .
C34 C35 C36 114.8(12) . .
C34 C35 C38 122.9(10) . .
C36 C35 C38 122.3(11) . .
C35 C36 C37 123.8(11) . .
C35 C36 H36A 118.1 . .
C37 C36 H36A 118.1 . .
C32 C37 C36 121.5(10) . .
C32 C37 H37A 119.2 . .
C36 C37 H37A 119.2 . .
N1 C38 C35 114.3(11) . .
N1 C38 H38A 108.7 . .
C35 C38 H38A 108.7 . .
N1 C38 H38B 108.7 . .
C35 C38 H38B 108.7 . .
H38A C38 H38B 107.6 . .
O1 C39 O2 120.5(9) . .
O1 C39 C40 117.8(9) . .
O2 C39 C40 121.6(8) . .
O1 C39 Nd1 63.4(6) . .
O2 C39 Nd1 57.6(5) . .
C40 C39 Nd1 171.7(8) . .
C42 C40 C41 123.1(9) 2_877 .
C42 C40 C39 115.1(9) 2_877 .
C41 C40 C39 121.7(8) . .
C42 C41 C40 120.5(8) . .
C42 C41 H41A 119.7 . .
C40 C41 H41A 119.7 . .
C41 C42 C40 116.4(9) . 2_877
C41 C42 H42A 121.8 . .
C40 C42 H42A 121.8 2_877 .
O4 C43 O3 120.8(10) . .
O4 C43 C44 122.8(10) . .
O3 C43 C44 116.3(9) . .
C46 C44 C45 118.6(11) . .
C46 C44 C43 119.9(10) . .
C45 C44 C43 121.3(11) . .
C44 C45 C70 121.1(11) . 1_655
C44 C45 H45A 119.4 . .
C70 C45 H45A 119.4 1_655 .
C44 C46 C69 120.5(12) . 1_655
C44 C46 H46A 119.7 . .
C69 C46 H46A 119.7 1_655 .
O6 C47 O5 118.7(9) . .
O6 C47 C48 118.0(9) . .
O5 C47 C48 123.3(10) . .
O6 C47 Nd1 58.7(5) . .
O5 C47 Nd1 60.4(5) . .
C48 C47 Nd1 172.7(6) . .
C50 C48 C49 116.6(10) . .
C50 C48 C47 120.8(9) . .
C49 C48 C47 122.6(9) . .
C50 C49 C48 123.0(10) 2_767 .
C50 C49 H49A 118.5 2_767 .
C48 C49 H49A 118.5 . .
C48 C50 C49 120.4(10) . 2_767
C48 C50 H50A 119.8 . .
C49 C50 H50A 119.8 2_767 .
O8 C51 O7 125.2(8) . .
O8 C51 C52 116.4(9) . .
O7 C51 C52 118.4(8) . .
C53 C52 C57 118.7(9) . .
C53 C52 C51 119.6(10) . .
C57 C52 C51 121.7(9) . .
C52 C53 C54 120.7(10) . .
C52 C53 H53A 119.6 . .
C54 C53 H53A 119.6 . .
C53 C54 C55 121.1(11) . .
C53 C54 H54A 119.4 . .
C55 C54 H54A 119.4 . .
C56 C55 C54 118.7(9) . .
C56 C55 C58 120.7(10) . .
C54 C55 C58 120.7(10) . .
C55 C56 C57 120.1(11) . .
C55 C56 H56A 119.9 . .
C57 C56 H56A 119.9 . .
C56 C57 C52 120.6(10) . .
C56 C57 H57A 119.7 . .
C52 C57 H57A 119.7 . .
O9 C58 O10 120.1(9) . .
O9 C58 C55 120.3(10) . .
O10 C58 C55 119.6(10) . .
O9 C58 Nd2 62.4(5) . 1_565
O10 C58 Nd2 57.7(5) . 1_565
C55 C58 Nd2 177.2(9) . 1_565
O11 C59 O12 121.5(10) . .
O11 C59 C60 117.1(9) . .
O12 C59 C60 121.4(8) . .
C61 C60 C65 118.9(9) . .
C61 C60 C59 118.2(9) . .
C65 C60 C59 122.9(8) . .
C60 C61 C62 117.8(9) . .
C60 C61 H61A 121.1 . .
C62 C61 H61A 121.1 . .
C61 C62 C63 124.4(9) . .
C61 C62 H62A 117.8 . .
C63 C62 H62A 117.8 . .
C64 C63 C62 116.3(9) . .
C64 C63 C66 119.7(9) . .
C62 C63 C66 124.0(8) . .
C63 C64 C65 120.1(9) . .
C63 C64 H64A 120.0 . .
C65 C64 H64A 120.0 . .
C64 C65 C60 122.5(9) . .
C64 C65 H65A 118.8 . .
C60 C65 H65A 118.8 . .
O14 C66 O13 118.0(9) . .
O14 C66 C63 120.6(9) . .
O13 C66 C63 121.4(8) . .
O14 C66 Nd2 62.2(6) . .
O13 C66 Nd2 56.2(5) . .
C63 C66 Nd2 173.8(7) . .
O16 C67 O15 123.1(9) . .
O16 C67 C68 119.0(11) . .
O15 C67 C68 117.6(11) . .
C70 C68 C69 116.9(11) . .
C70 C68 C67 123.9(11) . .
C69 C68 C67 119.2(11) . .
C68 C69 C46 121.8(13) . 1_455
C68 C69 H69A 119.1 . .
C46 C69 H69A 119.1 1_455 .
C68 C70 C45 120.6(12) . 1_455
C68 C70 H70A 119.7 . .
C45 C70 H70A 119.7 1_455 .
O18 C71 O17 121.8(13) . .
O18 C71 C72 116.6(12) . .
O17 C71 C72 121.6(16) . .
O18 C71 Nd2 62.1(7) . .
O17 C71 Nd2 59.8(7) . .
C72 C71 Nd2 176.3(8) . .
C73 C72 C74 121.0(13) . .
C73 C72 C71 118.6(14) . .
C74 C72 C71 120.3(17) . .
C72 C73 C74 118.1(14) . 2_656
C72 C73 H73A 120.9 . .
C74 C73 H73A 120.9 2_656 .
C73 C74 C72 120.9(16) 2_656 .
C73 C74 H74A 119.6 2_656 .
C72 C74 H74A 119.6 . .
O20 C75 O19 122.2(11) . .
O20 C75 C76 115.5(11) . .
O19 C75 C76 122.3(10) . .
C78 C76 C77 115.5(9) 2_566 .
C78 C76 C75 120.3(10) 2_566 .
C77 C76 C75 124.2(9) . .
C78 C77 C76 123.6(9) . .
C78 C77 H77A 118.2 . .
C76 C77 H77A 118.2 . .
C76 C78 C77 120.9(10) 2_566 .
C76 C78 H78A 119.5 2_566 .
C77 C78 H78A 119.5 . .
C39 O1 Nd1 90.1(6) . .
C39 O2 Nd1 94.9(6) . .
C43 O3 Nd1 143.3(7) . .
C47 O5 Nd1 94.0(7) . .
C47 O6 Nd1 96.5(6) . .
C51 O7 Nd1 145.1(6) . .
C58 O9 Nd2 92.4(7) . 1_565
C58 O10 Nd2 96.2(6) . 1_565
C59 O11 Nd1 134.9(7) . .
C66 O13 Nd2 98.0(5) . .
C66 O14 Nd2 93.4(6) . .
C67 O15 Nd2 166.8(8) . .
C71 O17 Nd2 93.1(9) . .
C71 O18 Nd2 91.9(7) . .
C1 N1 C2 108.3(10) . .
C1 N1 C38 124.5(9) . .
C2 N1 C38 127.2(10) . .
C1 N2 C3 107.5(9) . .
C1 N2 C4 124.5(9) . .
C3 N2 C4 128.0(9) . .
C8 N3 C4 115.4(8) . .
C9 N4 C10 107.7(9) . .
C9 N4 C8 125.8(9) . .
C10 N4 C8 126.4(9) . .
C9 N5 C11 108.4(9) . .
C9 N5 C12 125.8(9) . .
C11 N5 C12 125.8(9) . .
C20 N6 C21 108.9(9) . .
C20 N6 C19 123.8(8) . .
C21 N6 C19 127.2(10) . .
C20 N7 C22 108.5(9) . .
C20 N7 C23 124.0(8) . .
C22 N7 C23 127.4(8) . .
C27 N8 C23 114.0(8) . .
C28 N9 C29 108.3(9) . .
C28 N9 C27 124.3(9) . .
C29 N9 C27 127.4(9) . .
C28 N10 C30 108.1(9) . .
C28 N10 C31 124.9(10) . .
C30 N10 C31 127.0(10) . .

loop_
_geom_bond_atom_site_label_1
_geom_bond_atom_site_label_2
_geom_bond_distance
_geom_bond_site_symmetry_2
Nd1 O3 2.426(8) .
Nd1 O7 2.459(7) .
Nd1 O2 2.466(7) .
Nd1 O11 2.482(7) .
Nd1 O1 2.602(8) .
Nd1 O6 2.616(7) .
Nd1 O2W 2.631(7) .
Nd1 O5 2.652(8) .
Nd1 O1W 2.679(7) .
Nd1 C39 2.911(11) .
Nd1 C47 3.041(11) .
Nd2 O15 2.392(8) .
Nd2 O4W 2.475(7) .
Nd2 O17 2.513(9) .
Nd2 O10 2.518(7) 1_545
Nd2 O13 2.562(7) .
Nd2 O18 2.567(8) .
Nd2 O9 2.627(7) 1_545
Nd2 O3W 2.658(12) .
Nd2 O14 2.707(8) .
Nd2 C71 2.904(14) .
Nd2 C58 2.962(11) 1_545
Nd2 C66 3.054(11) .
C1 N1 1.310(15) .
C1 N2 1.376(13) .
C1 H1A 0.9300 .
C2 C3 1.369(19) .
C2 N1 1.397(14) .
C2 H2A 0.9300 .
C3 N2 1.396(15) .
C3 H3A 0.9300 .
C4 N3 1.353(13) .
C4 N2 1.431(14) .
C4 C5 1.435(14) .
C5 C6 1.378(17) .
C5 H5A 0.9300 .
C6 C7 1.401(16) .
C6 H6A 0.9300 .
C7 C8 1.414(14) .
C7 H7A 0.9300 .
C8 N3 1.336(14) .
C8 N4 1.452(13) .
C9 N5 1.334(13) .
C9 N4 1.358(13) .
C9 H9A 0.9300 .
C10 C11 1.358(15) .
C10 N4 1.431(14) .
C10 H10A 0.9300 .
C11 N5 1.408(15) .
C11 H11A 0.9300 .
C12 N5 1.492(12) .
C12 C13 1.629(15) .
C12 H12A 0.9700 .
C12 H12B 0.9700 .
C13 C18 1.380(15) .
C13 C14 1.412(14) .
C14 C15 1.480(18) .
C14 H14A 0.9300 .
C15 C16 1.388(16) .
C15 H15A 0.9300 .
C16 C17 1.393(14) .
C16 C19 1.627(16) .
C17 C18 1.496(16) .
C17 H17A 0.9300 .
C18 H18A 0.9300 .
C19 N6 1.509(14) .
C19 H19A 0.9700 .
C19 H19B 0.9700 .
C20 N6 1.334(14) .
C20 N7 1.368(13) .
C20 H20A 0.9300 .
C21 C22 1.346(16) .
C21 N6 1.398(12) .
C21 H21A 0.9300 .
C22 N7 1.393(13) .
C22 H22A 0.9300 .
C23 N8 1.352(13) .
C23 C24 1.443(14) .
C23 N7 1.452(14) .
C24 C25 1.362(17) .
C24 H24A 0.9300 .
C25 C26 1.394(16) .
C25 H25A 0.9300 .
C26 C27 1.408(14) .
C26 H26A 0.9300 .
C27 N8 1.346(14) .
C27 N9 1.457(13) .
C28 N10 1.352(14) .
C28 N9 1.379(13) .
C28 H28A 0.9300 .
C29 C30 1.362(15) .
C29 N9 1.386(15) .
C29 H29A 0.9300 .
C30 N10 1.380(15) .
C30 H30A 0.9300 .
C31 N10 1.506(13) .
C31 C32 1.592(19) .
C31 H31A 0.9700 .
C31 H31B 0.9700 .
C32 C37 1.417(17) .
C32 C33 1.425(15) .
C33 C34 1.462(17) .
C33 H33A 0.9300 .
C34 C35 1.385(17) .
C34 H34A 0.9300 .
C35 C36 1.413(16) .
C35 C38 1.601(18) .
C36 C37 1.472(18) .
C36 H36A 0.9300 .
C37 H37A 0.9300 .
C38 N1 1.507(15) .
C38 H38A 0.9700 .
C38 H38B 0.9700 .
C39 O1 1.298(12) .
C39 O2 1.351(13) .
C39 C40 1.526(14) .
C40 C42 1.402(13) 2_877
C40 C41 1.494(13) .
C41 C42 1.399(14) .
C41 H41A 0.9300 .
C42 C40 1.402(13) 2_877
C42 H42A 0.9300 .
C43 O4 1.284(13) .
C43 O3 1.326(13) .
C43 C44 1.636(15) .
C44 C46 1.402(16) .
C44 C45 1.411(17) .
C45 C70 1.503(17) 1_655
C45 H45A 0.9300 .
C46 C69 1.465(17) 1_655
C46 H46A 0.9300 .
C47 O6 1.282(14) .
C47 O5 1.315(12) .
C47 C48 1.564(14) .
C48 C50 1.403(15) .
C48 C49 1.462(14) .
C49 C50 1.422(15) 2_767
C49 H49A 0.9300 .
C50 C49 1.422(15) 2_767
C50 H50A 0.9300 .
C51 O8 1.278(12) .
C51 O7 1.301(12) .
C51 C52 1.536(12) .
C52 C53 1.388(15) .
C52 C57 1.429(15) .
C53 C54 1.413(14) .
C53 H53A 0.9300 .
C54 C55 1.422(16) .
C54 H54A 0.9300 .
C55 C56 1.397(16) .
C55 C58 1.529(14) .
C56 C57 1.429(13) .
C56 H56A 0.9300 .
C57 H57A 0.9300 .
C58 O9 1.262(14) .
C58 O10 1.312(14) .
C58 Nd2 2.962(11) 1_565
C59 O11 1.275(11) .
C59 O12 1.329(12) .
C59 C60 1.567(15) .
C60 C61 1.393(13) .
C60 C65 1.449(14) .
C61 C62 1.443(15) .
C61 H61A 0.9300 .
C62 C63 1.455(14) .
C62 H62A 0.9300 .
C63 C64 1.400(13) .
C63 C66 1.540(15) .
C64 C65 1.436(14) .
C64 H64A 0.9300 .
C65 H65A 0.9300 .
C66 O14 1.261(11) .
C66 O13 1.344(12) .
C67 O16 1.267(15) .
C67 O15 1.277(15) .
C67 C68 1.597(14) .
C68 C70 1.399(18) .
C68 C69 1.451(18) .
C69 C46 1.465(17) 1_455
C69 H69A 0.9300 .
C70 C45 1.503(17) 1_455
C70 H70A 0.9300 .
C71 O18 1.277(19) .
C71 O17 1.325(15) .
C71 C72 1.524(19) .
C72 C73 1.38(2) .
C72 C74 1.46(2) .
C73 C74 1.403(19) 2_656
C73 H73A 0.9300 .
C74 C73 1.403(19) 2_656
C74 H74A 0.9300 .
C75 O20 1.256(14) .
C75 O19 1.320(16) .
C75 C76 1.579(15) .
C76 C78 1.387(14) 2_566
C76 C77 1.449(16) .
C77 C78 1.433(15) .
C77 H77A 0.9300 .
C78 C76 1.387(14) 2_566
C78 H78A 0.9300 .
O9 Nd2 2.627(7) 1_565
O10 Nd2 2.518(7) 1_565

loop_
_geom_torsion_atom_site_label_1
_geom_torsion_atom_site_label_2
_geom_torsion_atom_site_label_3
_geom_torsion_atom_site_label_4
_geom_torsion
_geom_torsion_site_symmetry_1
_geom_torsion_site_symmetry_4
N1 C2 C3 N2 -0.8(18) . .
N3 C4 C5 C6 3.3(18) . .
N2 C4 C5 C6 179.6(11) . .
C4 C5 C6 C7 -1.9(18) . .
C5 C6 C7 C8 -0.4(17) . .
C6 C7 C8 N3 1.8(17) . .
C6 C7 C8 N4 177.4(10) . .
N4 C10 C11 N5 -0.1(13) . .
N5 C12 C13 C18 20.9(16) . .
N5 C12 C13 C14 -160.3(12) . .
C18 C13 C14 C15 0(2) . .
C12 C13 C14 C15 -179.0(14) . .
C13 C14 C15 C16 2(3) . .
C14 C15 C16 C17 -3(2) . .
C14 C15 C16 C19 -179.0(14) . .
C15 C16 C17 C18 2.0(18) . .
C19 C16 C17 C18 178.1(10) . .
C14 C13 C18 C17 -0.7(18) . .
C12 C13 C18 C17 178.1(10) . .
C16 C17 C18 C13 -0.2(17) . .
C15 C16 C19 N6 -57.5(16) . .
C17 C16 C19 N6 126.5(11) . .
N6 C21 C22 N7 -0.5(12) . .
N8 C23 C24 C25 -4.1(16) . .
N7 C23 C24 C25 177.2(10) . .
C23 C24 C25 C26 2.7(17) . .
C24 C25 C26 C27 -2.1(18) . .
C25 C26 C27 N8 2.7(18) . .
C25 C26 C27 N9 176.7(10) . .
N9 C29 C30 N10 -0.2(14) . .
N10 C31 C32 C37 -13.9(18) . .
N10 C31 C32 C33 168.9(11) . .
C37 C32 C33 C34 0.1(18) . .
C31 C32 C33 C34 177.6(12) . .
C32 C33 C34 C35 1(2) . .
C33 C34 C35 C36 -0.1(18) . .
C33 C34 C35 C38 177.2(11) . .
C34 C35 C36 C37 -1.3(19) . .
C38 C35 C36 C37 -178.6(11) . .
C33 C32 C37 C36 -1.5(18) . .
C31 C32 C37 C36 -178.8(12) . .
C35 C36 C37 C32 2(2) . .
C34 C35 C38 N1 51.4(15) . .
C36 C35 C38 N1 -131.5(12) . .
O3 Nd1 C39 O1 95.8(7) . .
O7 Nd1 C39 O1 -47.7(8) . .
O2 Nd1 C39 O1 172.2(11) . .
O11 Nd1 C39 O1 99.2(8) . .
O6 Nd1 C39 O1 166.7(6) . .
O2W Nd1 C39 O1 25.3(7) . .
O5 Nd1 C39 O1 -143.0(6) . .
O1W Nd1 C39 O1 -92.3(7) . .
C47 Nd1 C39 O1 -170.9(6) . .
O3 Nd1 C39 O2 -76.4(7) . .
O7 Nd1 C39 O2 140.1(6) . .
O11 Nd1 C39 O2 -73.0(10) . .
O1 Nd1 C39 O2 -172.2(11) . .
O6 Nd1 C39 O2 -5.5(7) . .
O2W Nd1 C39 O2 -146.9(7) . .
O5 Nd1 C39 O2 44.8(7) . .
O1W Nd1 C39 O2 95.5(7) . .
C47 Nd1 C39 O2 16.9(8) . .
O3 Nd1 C39 C40 -164(5) . .
O7 Nd1 C39 C40 53(5) . .
O2 Nd1 C39 C40 -87(5) . .
O11 Nd1 C39 C40 -160(4) . .
O1 Nd1 C39 C40 100(5) . .
O6 Nd1 C39 C40 -93(5) . .
O2W Nd1 C39 C40 126(5) . .
O5 Nd1 C39 C40 -43(5) . .
O1W Nd1 C39 C40 8(5) . .
C47 Nd1 C39 C40 -71(5) . .
O1 C39 C40 C42 -170.2(10) . 2_877
O2 C39 C40 C42 11.4(16) . 2_877
Nd1 C39 C40 C42 94(5) . 2_877
O1 C39 C40 C41 13.4(16) . .
O2 C39 C40 C41 -164.9(10) . .
Nd1 C39 C40 C41 -83(5) . .
C42 C40 C41 C42 0.2(17) 2_877 .
C39 C40 C41 C42 176.3(10) . .
C40 C41 C42 C40 -0.2(16) . 2_877
O4 C43 C44 C46 -149.1(12) . .
O3 C43 C44 C46 29.7(15) . .
O4 C43 C44 C45 36.3(17) . .
O3 C43 C44 C45 -144.9(11) . .
C46 C44 C45 C70 -1.6(18) . 1_655
C43 C44 C45 C70 173.1(10) . 1_655
C45 C44 C46 C69 -1.5(18) . 1_655
C43 C44 C46 C69 -176.3(11) . 1_655
O3 Nd1 C47 O6 20.4(6) . .
O7 Nd1 C47 O6 164.6(5) . .
O2 Nd1 C47 O6 -55.8(6) . .
O11 Nd1 C47 O6 91.2(6) . .
O1 Nd1 C47 O6 -69.7(7) . .
O2W Nd1 C47 O6 85.7(7) . .
O5 Nd1 C47 O6 -171.5(9) . .
O1W Nd1 C47 O6 -127.1(6) . .
C39 Nd1 C47 O6 -63.5(6) . .
O3 Nd1 C47 O5 -168.1(5) . .
O7 Nd1 C47 O5 -23.9(6) . .
O2 Nd1 C47 O5 115.7(5) . .
O11 Nd1 C47 O5 -97.3(5) . .
O1 Nd1 C47 O5 101.7(6) . .
O6 Nd1 C47 O5 171.5(9) . .
O2W Nd1 C47 O5 -102.9(7) . .
O1W Nd1 C47 O5 44.4(5) . .
C39 Nd1 C47 O5 107.9(6) . .
O3 Nd1 C47 C48 -45(6) . .
O7 Nd1 C47 C48 99(6) . .
O2 Nd1 C47 C48 -121(6) . .
O11 Nd1 C47 C48 26(6) . .
O1 Nd1 C47 C48 -135(6) . .
O6 Nd1 C47 C48 -65(6) . .
O2W Nd1 C47 C48 20(6) . .
O5 Nd1 C47 C48 123(6) . .
O1W Nd1 C47 C48 167(6) . .
C39 Nd1 C47 C48 -129(6) . .
O6 C47 C48 C50 159.7(9) . .
O5 C47 C48 C50 -19.3(14) . .
Nd1 C47 C48 C50 -139(5) . .
O6 C47 C48 C49 -22.5(13) . .
O5 C47 C48 C49 158.5(9) . .
Nd1 C47 C48 C49 39(6) . .
C50 C48 C49 C50 -1.3(16) . 2_767
C47 C48 C49 C50 -179.3(9) . 2_767
C49 C48 C50 C49 1.3(16) . 2_767
C47 C48 C50 C49 179.3(9) . 2_767
O8 C51 C52 C53 158.7(10) . .
O7 C51 C52 C53 -20.1(16) . .
O8 C51 C52 C57 -20.2(15) . .
O7 C51 C52 C57 161.1(10) . .
C57 C52 C53 C54 3.5(17) . .
C51 C52 C53 C54 -175.4(11) . .
C52 C53 C54 C55 -1.8(18) . .
C53 C54 C55 C56 -1.2(17) . .
C53 C54 C55 C58 179.5(11) . .
C54 C55 C56 C57 2.4(16) . .
C58 C55 C56 C57 -178.3(10) . .
C55 C56 C57 C52 -0.7(16) . .
C53 C52 C57 C56 -2.3(16) . .
C51 C52 C57 C56 176.6(10) . .
C56 C55 C58 O9 -178.4(10) . .
C54 C55 C58 O9 0.9(17) . .
C56 C55 C58 O10 2.4(16) . .
C54 C55 C58 O10 -178.3(10) . .
C56 C55 C58 Nd2 -15(15) . 1_565
C54 C55 C58 Nd2 164(14) . 1_565
O11 C59 C60 C61 169.2(10) . .
O12 C59 C60 C61 -10.4(15) . .
O11 C59 C60 C65 -10.3(15) . .
O12 C59 C60 C65 170.2(10) . .
C65 C60 C61 C62 0.1(16) . .
C59 C60 C61 C62 -179.4(9) . .
C60 C61 C62 C63 0.4(17) . .
C61 C62 C63 C64 -1.1(16) . .
C61 C62 C63 C66 176.1(10) . .
C62 C63 C64 C65 1.3(15) . .
C66 C63 C64 C65 -176.0(9) . .
C63 C64 C65 C60 -1.0(16) . .
C61 C60 C65 C64 0.2(16) . .
C59 C60 C65 C64 179.7(10) . .
C64 C63 C66 O14 -179.9(10) . .
C62 C63 C66 O14 3.0(16) . .
C64 C63 C66 O13 -0.2(15) . .
C62 C63 C66 O13 -177.4(10) . .
C64 C63 C66 Nd2 65(6) . .
C62 C63 C66 Nd2 -112(6) . .
O15 Nd2 C66 O14 -79.8(6) . .
O4W Nd2 C66 O14 -2.5(7) . .
O17 Nd2 C66 O14 76.1(6) . .
O10 Nd2 C66 O14 -161.0(6) 1_545 .
O13 Nd2 C66 O14 172.9(10) . .
O18 Nd2 C66 O14 75.0(7) . .
O9 Nd2 C66 O14 146.9(6) 1_545 .
O3W Nd2 C66 O14 -97.3(10) . .
C71 Nd2 C66 O14 76.4(7) . .
C58 Nd2 C66 O14 172.5(6) 1_545 .
O15 Nd2 C66 O13 107.3(6) . .
O4W Nd2 C66 O13 -175.4(6) . .
O17 Nd2 C66 O13 -96.8(6) . .
O10 Nd2 C66 O13 26.1(6) 1_545 .
O18 Nd2 C66 O13 -97.9(6) . .
O9 Nd2 C66 O13 -26.0(6) 1_545 .
O3W Nd2 C66 O13 89.8(10) . .
O14 Nd2 C66 O13 -172.9(10) . .
C71 Nd2 C66 O13 -96.5(6) . .
C58 Nd2 C66 O13 -0.5(6) 1_545 .
O15 Nd2 C66 C63 39(6) . .
O4W Nd2 C66 C63 116(6) . .
O17 Nd2 C66 C63 -166(6) . .
O10 Nd2 C66 C63 -43(6) 1_545 .
O13 Nd2 C66 C63 -69(6) . .
O18 Nd2 C66 C63 -167(6) . .
O9 Nd2 C66 C63 -95(6) 1_545 .
O3W Nd2 C66 C63 21(7) . .
O14 Nd2 C66 C63 118(6) . .
C71 Nd2 C66 C63 -165(6) . .
C58 Nd2 C66 C63 -69(6) 1_545 .
O16 C67 C68 C70 178.4(11) . .
O15 C67 C68 C70 3.5(15) . .
O16 C67 C68 C69 -0.3(16) . .
O15 C67 C68 C69 -175.1(10) . .
C70 C68 C69 C46 -7.5(17) . 1_455
C67 C68 C69 C46 171.2(11) . 1_455
C69 C68 C70 C45 4.4(16) . 1_455
C67 C68 C70 C45 -174.3(10) . 1_455
O15 Nd2 C71 O18 -83.5(11) . .
O4W Nd2 C71 O18 -78.1(7) . .
O17 Nd2 C71 O18 -177.1(11) . .
O10 Nd2 C71 O18 71.8(8) 1_545 .
O13 Nd2 C71 O18 155.3(6) . .
O9 Nd2 C71 O18 88.6(7) 1_545 .
O3W Nd2 C71 O18 0.1(7) . .
O14 Nd2 C71 O18 -153.7(6) . .
C58 Nd2 C71 O18 80.1(7) 1_545 .
C66 Nd2 C71 O18 -177.7(6) . .
O15 Nd2 C71 O17 93.6(12) . .
O4W Nd2 C71 O17 98.9(7) . .
O10 Nd2 C71 O17 -111.1(6) 1_545 .
O13 Nd2 C71 O17 -27.6(7) . .
O18 Nd2 C71 O17 177.1(11) . .
O9 Nd2 C71 O17 -94.4(7) 1_545 .
O3W Nd2 C71 O17 177.2(6) . .
O14 Nd2 C71 O17 23.3(7) . .
C58 Nd2 C71 O17 -102.8(6) 1_545 .
C66 Nd2 C71 O17 -0.6(7) . .
O15 Nd2 C71 C72 -154(20) . .
O4W Nd2 C71 C72 -149(20) . .
O17 Nd2 C71 C72 113(20) . .
O10 Nd2 C71 C72 1(20) 1_545 .
O13 Nd2 C71 C72 85(20) . .
O18 Nd2 C71 C72 -70(20) . .
O9 Nd2 C71 C72 18(20) 1_545 .
O3W Nd2 C71 C72 -70(20) . .
O14 Nd2 C71 C72 136(20) . .
C58 Nd2 C71 C72 10(20) 1_545 .
C66 Nd2 C71 C72 112(20) . .
O18 C71 C72 C73 -170.7(11) . .
O17 C71 C72 C73 8.4(17) . .
Nd2 C71 C72 C73 -102(20) . .
O18 C71 C72 C74 9.1(17) . .
O17 C71 C72 C74 -171.9(11) . .
Nd2 C71 C72 C74 78(20) . .
C74 C72 C73 C74 -1(2) . 2_656
C71 C72 C73 C74 178.9(10) . 2_656
C73 C72 C74 C73 1(2) . 2_656
C71 C72 C74 C73 -178.9(11) . 2_656
O20 C75 C76 C78 178.6(11) . 2_566
O19 C75 C76 C78 -1.0(18) . 2_566
O20 C75 C76 C77 -0.8(17) . .
O19 C75 C76 C77 179.6(12) . .
C78 C76 C77 C78 -2.3(18) 2_566 .
C75 C76 C77 C78 177.1(11) . .
C76 C77 C78 C76 2.4(19) . 2_566
O2 C39 O1 Nd1 7.7(11) . .
C40 C39 O1 Nd1 -170.7(9) . .
O3 Nd1 O1 C39 -81.3(7) . .
O7 Nd1 O1 C39 139.4(7) . .
O2 Nd1 O1 C39 -4.5(7) . .
O11 Nd1 O1 C39 -131.9(7) . .
O6 Nd1 O1 C39 -16.3(8) . .
O2W Nd1 O1 C39 -153.4(7) . .
O5 Nd1 O1 C39 51.8(8) . .
O1W Nd1 O1 C39 76.8(7) . .
C47 Nd1 O1 C39 12.9(9) . .
O1 C39 O2 Nd1 -8.1(12) . .
C40 C39 O2 Nd1 170.2(9) . .
O3 Nd1 O2 C39 98.5(7) . .
O7 Nd1 O2 C39 -57.3(8) . .
O11 Nd1 O2 C39 144.2(6) . .
O1 Nd1 O2 C39 4.3(6) . .
O6 Nd1 O2 C39 174.4(7) . .
O2W Nd1 O2 C39 38.1(7) . .
O5 Nd1 O2 C39 -141.3(7) . .
O1W Nd1 O2 C39 -73.8(7) . .
C47 Nd1 O2 C39 -164.4(7) . .
O4 C43 O3 Nd1 71.9(17) . .
C44 C43 O3 Nd1 -107.0(12) . .
O7 Nd1 O3 C43 -17.9(14) . .
O2 Nd1 O3 C43 -173.4(12) . .
O11 Nd1 O3 C43 35.5(12) . .
O1 Nd1 O3 C43 -119.5(12) . .
O6 Nd1 O3 C43 110.3(12) . .
O2W Nd1 O3 C43 -47.3(12) . .
O5 Nd1 O3 C43 95.5(12) . .
O1W Nd1 O3 C43 -159.7(11) . .
C39 Nd1 O3 C43 -145.9(12) . .
C47 Nd1 O3 C43 101.5(12) . .
O6 C47 O5 Nd1 8.3(9) . .
C48 C47 O5 Nd1 -172.7(7) . .
O3 Nd1 O5 C47 13.9(6) . .
O7 Nd1 O5 C47 156.4(5) . .
O2 Nd1 O5 C47 -65.2(5) . .
O11 Nd1 O5 C47 74.1(5) . .
O1 Nd1 O5 C47 -107.9(6) . .
O6 Nd1 O5 C47 -4.6(5) . .
O2W Nd1 O5 C47 115.7(6) . .
O1W Nd1 O5 C47 -132.6(6) . .
C39 Nd1 O5 C47 -84.4(6) . .
O5 C47 O6 Nd1 -8.5(9) . .
C48 C47 O6 Nd1 172.5(7) . .
O3 Nd1 O6 C47 -158.7(6) . .
O7 Nd1 O6 C47 -18.9(7) . .
O2 Nd1 O6 C47 120.5(6) . .
O11 Nd1 O6 C47 -79.7(6) . .
O1 Nd1 O6 C47 130.4(6) . .
O2W Nd1 O6 C47 -125.8(6) . .
O5 Nd1 O6 C47 4.8(5) . .
O1W Nd1 O6 C47 55.4(6) . .
C39 Nd1 O6 C47 123.1(6) . .
O8 C51 O7 Nd1 -43(2) . .
C52 C51 O7 Nd1 135.2(9) . .
O3 Nd1 O7 C51 -143.1(11) . .
O2 Nd1 O7 C51 -0.8(14) . .
O11 Nd1 O7 C51 165.1(12) . .
O1 Nd1 O7 C51 -47.2(12) . .
O6 Nd1 O7 C51 108.1(12) . .
O2W Nd1 O7 C51 -113.8(12) . .
O5 Nd1 O7 C51 89.8(12) . .
O1W Nd1 O7 C51 15.9(12) . .
C39 Nd1 O7 C51 -27.6(13) . .
C47 Nd1 O7 C51 100.0(12) . .
O10 C58 O9 Nd2 -1.8(11) . 1_565
C55 C58 O9 Nd2 179.1(9) . 1_565
O9 C58 O10 Nd2 1.9(11) . 1_565
C55 C58 O10 Nd2 -179.0(9) . 1_565
O12 C59 O11 Nd1 5.4(16) . .
C60 C59 O11 Nd1 -174.1(6) . .
O3 Nd1 O11 C59 -96.9(10) . .
O7 Nd1 O11 C59 51.0(9) . .
O2 Nd1 O11 C59 -143.2(9) . .
O1 Nd1 O11 C59 -43.8(11) . .
O6 Nd1 O11 C59 -173.7(10) . .
O2W Nd1 O11 C59 -23.0(9) . .
O5 Nd1 O11 C59 133.6(10) . .
O1W Nd1 O11 C59 95.1(10) . .
C39 Nd1 O11 C59 -100.3(11) . .
C47 Nd1 O11 C59 160.1(10) . .
O14 C66 O13 Nd2 -7.1(10) . .
C63 C66 O13 Nd2 173.2(8) . .
O15 Nd2 O13 C66 -68.8(6) . .
O4W Nd2 O13 C66 5.8(7) . .
O17 Nd2 O13 C66 79.2(6) . .
O10 Nd2 O13 C66 -153.5(6) 1_545 .
O18 Nd2 O13 C66 105.4(6) . .
O9 Nd2 O13 C66 153.5(6) 1_545 .
O3W Nd2 O13 C66 -139.7(6) . .
O14 Nd2 O13 C66 3.8(5) . .
C71 Nd2 O13 C66 91.4(6) . .
C58 Nd2 O13 C66 179.5(6) 1_545 .
O13 C66 O14 Nd2 6.7(10) . .
C63 C66 O14 Nd2 -173.7(8) . .
O15 Nd2 O14 C66 93.8(6) . .
O4W Nd2 O14 C66 177.6(7) . .
O17 Nd2 O14 C66 -98.2(6) . .
O10 Nd2 O14 C66 22.4(7) 1_545 .
O13 Nd2 O14 C66 -4.0(6) . .
O18 Nd2 O14 C66 -122.3(6) . .
O9 Nd2 O14 C66 -38.1(7) 1_545 .
O3W Nd2 O14 C66 135.1(8) . .
C71 Nd2 O14 C66 -109.0(7) . .
C58 Nd2 O14 C66 -9.1(7) 1_545 .
O16 C67 O15 Nd2 28(4) . .
C68 C67 O15 Nd2 -157(2) . .
O4W Nd2 O15 C67 92(3) . .
O17 Nd2 O15 C67 151(3) . .
O10 Nd2 O15 C67 -61(3) 1_545 .
O13 Nd2 O15 C67 -138(3) . .
O18 Nd2 O15 C67 49(3) . .
O9 Nd2 O15 C67 -73(3) 1_545 .
O3W Nd2 O15 C67 11(3) . .
O14 Nd2 O15 C67 172(3) . .
C71 Nd2 O15 C67 97(3) . .
C58 Nd2 O15 C67 -66(3) 1_545 .
C66 Nd2 O15 C67 -163(3) . .
O18 C71 O17 Nd2 3.0(12) . .
C72 C71 O17 Nd2 -175.9(10) . .
O15 Nd2 O17 C71 -135.2(7) . .
O4W Nd2 O17 C71 -75.7(7) . .
O10 Nd2 O17 C71 84.9(7) 1_545 .
O13 Nd2 O17 C71 153.6(7) . .
O18 Nd2 O17 C71 -1.6(6) . .
O9 Nd2 O17 C71 76.3(7) 1_545 .
O3W Nd2 O17 C71 -3.3(7) . .
O14 Nd2 O17 C71 -156.1(7) . .
C58 Nd2 O17 C71 79.8(7) 1_545 .
C66 Nd2 O17 C71 179.4(7) . .
O17 C71 O18 Nd2 -3.0(11) . .
C72 C71 O18 Nd2 176.1(9) . .
O15 Nd2 O18 C71 138.6(7) . .
O4W Nd2 O18 C71 94.4(7) . .
O17 Nd2 O18 C71 1.7(6) . .
O10 Nd2 O18 C71 -118.2(7) 1_545 .
O13 Nd2 O18 C71 -31.6(8) . .
O9 Nd2 O18 C71 -81.6(7) 1_545 .
O3W Nd2 O18 C71 -179.9(8) . .
O14 Nd2 O18 C71 31.1(8) . .
C58 Nd2 O18 C71 -100.0(7) 1_545 .
C66 Nd2 O18 C71 3.0(8) . .
N2 C1 N1 C2 2.3(15) . .
N2 C1 N1 C38 -176.7(11) . .
C3 C2 N1 C1 -0.9(17) . .
C3 C2 N1 C38 178.1(13) . .
C35 C38 N1 C1 75.0(15) . .
C35 C38 N1 C2 -103.8(15) . .
N1 C1 N2 C3 -2.8(15) . .
N1 C1 N2 C4 179.1(11) . .
C2 C3 N2 C1 2.2(17) . .
C2 C3 N2 C4 -179.8(12) . .
N3 C4 N2 C1 -14.7(16) . .
C5 C4 N2 C1 168.7(12) . .
N3 C4 N2 C3 167.6(13) . .
C5 C4 N2 C3 -9(2) . .
C7 C8 N3 C4 -0.6(16) . .
N4 C8 N3 C4 -176.6(9) . .
N2 C4 N3 C8 -178.6(9) . .
C5 C4 N3 C8 -2.0(16) . .
N5 C9 N4 C10 0.5(11) . .
N5 C9 N4 C8 -176.6(9) . .
C11 C10 N4 C9 -0.2(12) . .
C11 C10 N4 C8 176.8(10) . .
N3 C8 N4 C9 15.3(14) . .
C7 C8 N4 C9 -160.8(10) . .
N3 C8 N4 C10 -161.2(10) . .
C7 C8 N4 C10 22.7(16) . .
N4 C9 N5 C11 -0.5(12) . .
N4 C9 N5 C12 178.5(9) . .
C10 C11 N5 C9 0.4(13) . .
C10 C11 N5 C12 -178.6(10) . .
C13 C12 N5 C9 -107.0(12) . .
C13 C12 N5 C11 71.9(13) . .
N7 C20 N6 C21 -1.5(12) . .
N7 C20 N6 C19 176.3(9) . .
C22 C21 N6 C20 1.3(12) . .
C22 C21 N6 C19 -176.4(10) . .
C16 C19 N6 C20 -74.5(13) . .
C16 C19 N6 C21 102.8(12) . .
N6 C20 N7 C22 1.2(12) . .
N6 C20 N7 C23 177.4(9) . .
C21 C22 N7 C20 -0.4(12) . .
C21 C22 N7 C23 -176.4(9) . .
N8 C23 N7 C20 14.9(13) . .
C24 C23 N7 C20 -166.3(10) . .
N8 C23 N7 C22 -169.6(9) . .
C24 C23 N7 C22 9.2(16) . .
C26 C27 N8 C23 -3.7(15) . .
N9 C27 N8 C23 -178.4(8) . .
C24 C23 N8 C27 4.4(14) . .
N7 C23 N8 C27 -176.8(8) . .
N10 C28 N9 C29 -0.8(13) . .
N10 C28 N9 C27 179.0(10) . .
C30 C29 N9 C28 0.6(13) . .
C30 C29 N9 C27 -179.2(10) . .
N8 C27 N9 C28 -22.0(14) . .
C26 C27 N9 C28 163.1(11) . .
N8 C27 N9 C29 157.7(10) . .
C26 C27 N9 C29 -17.2(17) . .
N9 C28 N10 C30 0.6(13) . .
N9 C28 N10 C31 178.9(10) . .
C29 C30 N10 C28 -0.3(14) . .
C29 C30 N10 C31 -178.5(11) . .
C32 C31 N10 C28 108.1(14) . .
C32 C31 N10 C30 -73.9(15) . .
